data_7038810
loop_
_publ_author_name
'Sekine, Yoshihiro'
'Kosaka, Wataru'
'Kano, Hirohisa'
'Dou, Changxiao'
'Yokoyama, Taiga'
'Miyasaka, Hitoshi'

_publ_section_title
;
 trans-Heteroleptic carboxylate-bridged paddlewheel diruthenium(ii, ii)
 complexes with 2,6-bis(trifluoromethyl)benzoate ligands.
;
_journal_issue 17
_journal_name_full 'Dalton transactions (Cambridge, England : 2003)'
_journal_page_first 7427
_journal_page_last 7434
_journal_paper_doi 10.1039/c6dt00569a
_journal_volume 45
_journal_year 2016
_chemical_formula_moiety 'C30 H28 F12 O10 Ru2'
_chemical_formula_sum 'C30 H28 F12 O10 Ru2'
_chemical_formula_weight 978.67
_space_group_crystal_system triclinic
_space_group_IT_number 2
_space_group_name_Hall '-P 1'
_space_group_name_H-M_alt 'P -1'
_symmetry_space_group_name_Hall '-P 1'
_symmetry_space_group_name_H-M 'P -1'
_atom_sites_solution_hydrogens geom
_atom_sites_solution_primary direct
_atom_sites_solution_secondary difmap
_audit_update_record
;
2016-02-26 deposited with the CCDC.
2016-03-14 downloaded from the CCDC.
;
_cell_angle_alpha 98.064(9)
_cell_angle_beta 92.357(12)
_cell_angle_gamma 112.881(10)
_cell_formula_units_Z 2
_cell_length_a 10.172(8)
_cell_length_b 10.241(8)
_cell_length_c 18.093(13)
_cell_measurement_reflns_used 5712
_cell_measurement_temperature 98
_cell_measurement_theta_max 31.06
_cell_measurement_theta_min 2.19
_cell_volume 1710(2)
_computing_cell_refinement CrystalClear
_computing_data_collection 'CrystalClear (Rigaku Inc., 2008)'
_computing_data_reduction CrystalClear
_computing_molecular_graphics 'CrystalStructure 4.2.1'
_computing_publication_material 'CrystalStructure 4.2.1 (Rigaku, 2016)'
_computing_structure_refinement 'SHELXL Version 2014/7 (Sheldrick, 2008)'
_computing_structure_solution 'Il Milione (Burla, et al., 2007)'
_diffrn_ambient_temperature 98
_diffrn_detector_area_resol_mean 7.314
_diffrn_measured_fraction_theta_full 0.971
_diffrn_measured_fraction_theta_max 0.961
_diffrn_measurement_device_type 'Rigaku Saturn70'
_diffrn_measurement_method \w
_diffrn_radiation_type 'Mo K\a'
_diffrn_radiation_wavelength 0.71075
_diffrn_reflns_av_R_equivalents 0.0819
_diffrn_reflns_Laue_measured_fraction_full 0.971
_diffrn_reflns_Laue_measured_fraction_max 0.961
_diffrn_reflns_limit_h_max 12
_diffrn_reflns_limit_h_min -9
_diffrn_reflns_limit_k_max 12
_diffrn_reflns_limit_k_min -12
_diffrn_reflns_limit_l_max 21
_diffrn_reflns_limit_l_min -22
_diffrn_reflns_number 12483
_diffrn_reflns_point_group_measured_fraction_full 0.971
_diffrn_reflns_point_group_measured_fraction_max 0.961
_diffrn_reflns_theta_full 25.242
_diffrn_reflns_theta_max 26.496
_diffrn_reflns_theta_min 2.993
_diffrn_standards_number 0
_exptl_absorpt_coefficient_mu 1.004
_exptl_absorpt_correction_T_max 0.932
_exptl_absorpt_correction_T_min 0.688
_exptl_absorpt_correction_type multi-scan
_exptl_absorpt_process_details 'REQAB (Rigaku, 1998)'
_exptl_crystal_colour orange
_exptl_crystal_density_diffrn 1.901
_exptl_crystal_density_method 'not measured'
_exptl_crystal_description platelet
_exptl_crystal_F_000 968.00
_exptl_crystal_size_max 0.290
_exptl_crystal_size_mid 0.240
_exptl_crystal_size_min 0.070
_refine_diff_density_max 1.34
_refine_diff_density_min -2.59
_refine_ls_extinction_method none
_refine_ls_goodness_of_fit_ref 0.917
_refine_ls_hydrogen_treatment constr
_refine_ls_number_parameters 487
_refine_ls_number_reflns 6815
_refine_ls_number_restraints 440
_refine_ls_R_factor_all 0.0838
_refine_ls_R_factor_gt 0.0626
_refine_ls_shift/su_max 0.001
_refine_ls_structure_factor_coef Fsqd
_refine_ls_weighting_details 'w = 1/[\s^2^(Fo^2^)+(0.0412P)^2^] where P=(Fo^2^+2Fc^2^)/3'
_refine_ls_weighting_scheme calc
_refine_ls_wR_factor_gt 0.1264
_refine_ls_wR_factor_ref 0.1326
_reflns_Friedel_coverage 0.000
_reflns_number_gt 4128
_reflns_number_total 6815
_reflns_threshold_expression F^2^>2.0\s(F^2^)
_cod_data_source_file c6dt00569a2.cif
_cod_data_source_block 120709_Ru2(26(CF3)2)2(AcO)2(THF)2
_cod_depositor_comments 'Adding full bibliography for 7038810--7038815.cif.'
_cod_database_code 7038810

loop_
_space_group_symop_id
_space_group_symop_operation_xyz
1 +X,+Y,+Z
2 -X,-Y,-Z

loop_
_atom_site_label
_atom_site_type_symbol
_atom_site_fract_x
_atom_site_fract_y
_atom_site_fract_z
_atom_site_U_iso_or_equiv
_atom_site_adp_type
_atom_site_occupancy
_atom_site_site_symmetry_order
_atom_site_calc_flag
_atom_site_refinement_flags_posn
_atom_site_refinement_flags_adp
Ru1 Ru 1.06206(6) 0.57001(5) 0.95956(3) 0.01001(15) Uani 1 1 d . U
Ru2 Ru 0.56898(6) 0.57176(5) 0.55244(3) 0.01149(15) Uani 1 1 d . U
F1 F 0.7173(4) 0.6986(4) 1.01986(19) 0.0221(9) Uani 1 1 d . U
F2 F 0.7681(4) 0.8013(4) 0.9226(2) 0.0254(9) Uani 1 1 d . U
F3 F 0.5829(4) 0.7957(4) 0.9769(2) 0.0287(9) Uani 1 1 d . U
F4 F 0.7093(4) 0.2594(4) 0.8055(2) 0.0288(10) Uani 1 1 d . U
F5 F 0.4895(4) 0.1128(4) 0.7734(2) 0.0272(10) Uani 1 1 d . U
F6 F 0.5792(4) 0.1536(4) 0.8874(2) 0.0249(9) Uani 1 1 d . U
F7 F 0.2840(5) 0.8098(4) 0.6343(2) 0.0297(10) Uani 1 1 d . U
F8 F 0.0968(5) 0.8078(4) 0.5743(2) 0.0341(10) Uani 1 1 d . U
F9 F 0.2284(4) 0.7121(4) 0.5173(2) 0.0277(9) Uani 1 1 d . U
F10 F 0.0479(5) 0.1485(4) 0.6779(2) 0.0382(11) Uani 1 1 d . U
F11 F 0.0483(5) 0.1343(4) 0.5582(2) 0.0396(11) Uani 1 1 d . U
F12 F 0.2391(4) 0.2655(4) 0.6309(2) 0.0278(9) Uani 1 1 d . U
O1 O 0.8723(5) 0.5579(4) 0.9064(2) 0.0125(8) Uani 1 1 d . U
O2 O 0.7506(5) 0.4173(4) 0.9864(2) 0.0118(8) Uani 1 1 d . U
O3 O 1.0453(5) 0.3874(4) 0.8869(2) 0.0147(9) Uani 1 1 d . U
O4 O 0.9250(5) 0.2497(4) 0.9678(2) 0.0150(9) Uani 1 1 d . U
O5 O 1.2077(5) 0.7137(4) 0.8815(2) 0.0183(8) Uani 1 1 d . U
O6 O 0.3866(5) 0.5638(4) 0.6022(2) 0.0155(9) Uani 1 1 d . U
O7 O 0.2501(5) 0.4176(4) 0.4983(2) 0.0150(9) Uani 1 1 d . U
O8 O 0.5579(5) 0.3909(4) 0.5949(2) 0.0148(9) Uani 1 1 d . U
O9 O 0.4232(5) 0.2489(4) 0.4899(2) 0.0162(9) Uani 1 1 d . U
O10 O 0.7154(5) 0.7092(4) 0.6624(2) 0.0160(8) Uani 1 1 d . U
C1 C 0.7584(7) 0.4809(6) 0.9313(3) 0.0123(8) Uani 1 1 d . U
C2 C 0.6164(7) 0.4659(6) 0.8925(3) 0.0135(8) Uani 1 1 d . U
C3 C 0.5299(7) 0.3396(7) 0.8435(3) 0.0159(8) Uani 1 1 d . U
C4 C 0.3985(7) 0.3260(7) 0.8088(3) 0.0173(10) Uani 1 1 d . U
H4 H 0.3416 0.2409 0.7747 0.021 Uiso 1 1 calc R U
C5 C 0.3508(8) 0.4354(7) 0.8238(3) 0.0177(10) Uani 1 1 d . U
H5 H 0.2610 0.4251 0.8007 0.021 Uiso 1 1 calc R U
C6 C 0.4361(7) 0.5619(7) 0.8736(3) 0.0160(9) Uani 1 1 d . U
H6 H 0.4032 0.6368 0.8850 0.019 Uiso 1 1 calc R U
C7 C 0.5664(7) 0.5770(6) 0.9057(3) 0.0148(8) Uani 1 1 d . U
C8 C 0.6586(8) 0.7179(7) 0.9557(4) 0.0176(9) Uani 1 1 d . U
C9 C 0.5773(8) 0.2170(7) 0.8278(4) 0.0200(10) Uani 1 1 d . U
C10 C 0.9794(7) 0.2665(7) 0.9068(3) 0.0153(9) Uani 1 1 d . U
C11 C 0.9691(7) 0.1333(6) 0.8543(3) 0.0185(14) Uani 1 1 d . U
H9A H 1.0152 0.1611 0.8092 0.022 Uiso 1 1 calc R U
H9B H 1.0174 0.0831 0.8796 0.022 Uiso 1 1 calc R U
H9C H 0.8679 0.0694 0.8401 0.022 Uiso 1 1 calc R U
C12 C 1.1438(8) 0.7072(7) 0.8076(4) 0.0217(10) Uani 1 1 d . U
H10A H 1.0566 0.6174 0.7931 0.026 Uiso 1 1 calc R U
H10B H 1.2125 0.7108 0.7700 0.026 Uiso 1 1 calc R U
C13 C 1.1058(8) 0.8384(7) 0.8130(4) 0.0249(11) Uani 1 1 d . U
H11A H 1.0013 0.8098 0.8145 0.030 Uiso 1 1 calc R U
H11B H 1.1358 0.8882 0.7697 0.030 Uiso 1 1 calc R U
C14 C 1.1896(8) 0.9363(7) 0.8871(4) 0.0225(11) Uani 1 1 d . U
H12A H 1.2461 1.0354 0.8788 0.027 Uiso 1 1 calc R U
H12B H 1.1235 0.9394 0.9254 0.027 Uiso 1 1 calc R U
C15 C 1.2867(8) 0.8664(7) 0.9111(4) 0.0205(10) Uani 1 1 d . U
H13A H 1.3795 0.9046 0.8896 0.025 Uiso 1 1 calc R U
H13B H 1.3052 0.8829 0.9664 0.025 Uiso 1 1 calc R U
C16 C 0.2680(8) 0.4873(7) 0.5642(3) 0.0161(8) Uani 1 1 d . U
C17 C 0.1331(8) 0.4755(7) 0.6003(3) 0.0189(9) Uani 1 1 d . U
C18 C 0.0851(8) 0.5881(7) 0.6063(4) 0.0205(9) Uani 1 1 d . U
C19 C -0.0414(8) 0.5724(7) 0.6357(3) 0.0223(10) Uani 1 1 d . U
H12 H -0.0736 0.6483 0.6389 0.027 Uiso 1 1 calc R U
C20 C -0.1226(8) 0.4460(7) 0.6607(4) 0.0247(11) Uani 1 1 d . U
H22 H -0.2112 0.4349 0.6798 0.030 Uiso 1 1 calc R U
C21 C -0.0753(8) 0.3364(7) 0.6578(4) 0.0237(10) Uani 1 1 d . U
H17 H -0.1295 0.2513 0.6765 0.028 Uiso 1 1 calc R U
C22 C 0.0505(8) 0.3506(7) 0.6277(4) 0.0219(9) Uani 1 1 d . U
C23 C 0.0954(9) 0.2245(8) 0.6223(4) 0.0263(10) Uani 1 1 d . U
C24 C 0.1730(8) 0.7285(7) 0.5832(4) 0.0235(10) Uani 1 1 d . U
C25 C 0.4886(8) 0.2666(6) 0.5544(3) 0.0163(9) Uani 1 1 d . U
C26 C 0.4847(8) 0.1375(6) 0.5854(3) 0.0223(14) Uani 1 1 d . U
H20A H 0.5394 0.1681 0.6350 0.027 Uiso 1 1 calc R U
H20B H 0.3850 0.0750 0.5897 0.027 Uiso 1 1 calc R U
H20C H 0.5271 0.0847 0.5517 0.027 Uiso 1 1 calc R U
C27 C 0.7764(7) 0.8626(6) 0.6636(4) 0.0174(10) Uani 1 1 d . U
H21A H 0.7983 0.8851 0.6129 0.021 Uiso 1 1 calc R U
H21B H 0.8654 0.9102 0.6986 0.021 Uiso 1 1 calc R U
C28 C 0.6590(7) 0.9101(7) 0.6908(3) 0.0191(10) Uani 1 1 d . U
H32A H 0.5875 0.8972 0.6486 0.023 Uiso 1 1 calc R U
H32B H 0.7002 1.0121 0.7155 0.023 Uiso 1 1 calc R U
C29 C 0.5908(8) 0.8090(7) 0.7475(4) 0.0200(10) Uani 1 1 d . U
H31A H 0.6209 0.8608 0.7998 0.024 Uiso 1 1 calc R U
H31B H 0.4847 0.7680 0.7387 0.024 Uiso 1 1 calc R U
C30 C 0.6492(7) 0.6901(7) 0.7316(3) 0.0180(10) Uani 1 1 d . U
H15A H 0.7206 0.6998 0.7732 0.022 Uiso 1 1 calc R U
H15B H 0.5701 0.5936 0.7262 0.022 Uiso 1 1 calc R U

loop_
_atom_site_aniso_label
_atom_site_aniso_U_11
_atom_site_aniso_U_22
_atom_site_aniso_U_33
_atom_site_aniso_U_23
_atom_site_aniso_U_13
_atom_site_aniso_U_12
Ru1 0.0141(3) 0.0053(3) 0.0101(3) 0.0003(2) 0.0016(2) 0.0037(2)
Ru2 0.0168(4) 0.0057(3) 0.0088(3) -0.0018(2) 0.0013(2) 0.0022(2)
F1 0.034(2) 0.0156(18) 0.0157(18) -0.0037(15) -0.0022(17) 0.0113(17)
F2 0.030(2) 0.0149(18) 0.024(2) -0.0010(16) 0.0034(17) 0.0025(17)
F3 0.033(2) 0.0203(19) 0.035(2) -0.0103(17) 0.0008(18) 0.0177(17)
F4 0.024(2) 0.0155(18) 0.043(2) -0.0052(17) 0.0098(18) 0.0068(17)
F5 0.031(2) 0.0149(18) 0.025(2) -0.0124(16) -0.0069(17) 0.0042(17)
F6 0.035(2) 0.0128(17) 0.026(2) 0.0001(15) -0.0061(18) 0.0107(17)
F7 0.037(2) 0.0182(19) 0.026(2) -0.0006(17) -0.0018(18) 0.0046(18)
F8 0.036(2) 0.031(2) 0.043(2) 0.0046(19) 0.0021(19) 0.0224(18)
F9 0.041(2) 0.024(2) 0.0198(19) 0.0037(16) 0.0090(18) 0.0142(18)
F10 0.042(3) 0.028(2) 0.041(2) 0.0172(18) 0.018(2) 0.0049(19)
F11 0.049(3) 0.027(2) 0.034(2) -0.0109(18) -0.008(2) 0.013(2)
F12 0.027(2) 0.0204(19) 0.036(2) 0.0096(17) 0.0056(18) 0.0085(18)
O1 0.0163(19) 0.0061(16) 0.0155(18) -0.0009(14) 0.0024(15) 0.0058(15)
O2 0.015(2) 0.0072(16) 0.0141(17) -0.0010(14) 0.0014(15) 0.0060(15)
O3 0.023(2) 0.0125(17) 0.0126(18) 0.0017(15) 0.0052(16) 0.0113(16)
O4 0.023(2) 0.0127(17) 0.0119(18) 0.0012(15) 0.0047(16) 0.0105(16)
O5 0.026(2) 0.0140(17) 0.0166(17) 0.0020(15) 0.0018(15) 0.0106(15)
O6 0.022(2) 0.0125(17) 0.0106(17) -0.0019(15) 0.0015(15) 0.0065(15)
O7 0.021(2) 0.0130(17) 0.0108(17) -0.0018(15) 0.0025(16) 0.0070(15)
O8 0.025(2) 0.0080(17) 0.0085(18) -0.0026(14) 0.0016(16) 0.0052(16)
O9 0.028(2) 0.0075(17) 0.0090(17) -0.0030(15) 0.0010(16) 0.0036(16)
O10 0.021(2) 0.0100(16) 0.0142(16) -0.0027(14) 0.0017(15) 0.0048(15)
C1 0.0167(17) 0.0070(14) 0.0142(15) -0.0014(13) 0.0029(14) 0.0065(13)
C2 0.0186(16) 0.0094(14) 0.0149(15) 0.0004(13) 0.0037(13) 0.0084(13)
C3 0.0207(17) 0.0110(14) 0.0172(15) 0.0005(13) 0.0030(14) 0.0081(14)
C4 0.0210(19) 0.0135(17) 0.0170(18) 0.0021(15) 0.0036(16) 0.0064(16)
C5 0.021(2) 0.0161(17) 0.0174(18) 0.0037(16) 0.0032(16) 0.0085(16)
C6 0.0208(19) 0.0139(17) 0.0170(18) 0.0025(15) 0.0048(16) 0.0107(16)
C7 0.0208(17) 0.0110(14) 0.0161(15) 0.0007(13) 0.0044(14) 0.0105(14)
C8 0.0250(18) 0.0120(16) 0.0188(17) -0.0003(15) 0.0032(15) 0.0115(15)
C9 0.0241(19) 0.0113(16) 0.0222(17) -0.0028(15) 0.0016(16) 0.0064(15)
C10 0.023(2) 0.0129(17) 0.0132(17) 0.0010(15) 0.0037(16) 0.0105(16)
C11 0.024(3) 0.011(3) 0.018(3) -0.003(2) 0.001(3) 0.006(2)
C12 0.029(2) 0.0176(19) 0.0187(19) 0.0024(17) 0.0005(17) 0.0094(18)
C13 0.031(2) 0.0196(19) 0.023(2) 0.0021(17) -0.0023(18) 0.0100(18)
C14 0.029(2) 0.0167(19) 0.022(2) 0.0014(17) 0.0002(18) 0.0101(18)
C15 0.027(2) 0.0149(18) 0.0191(19) 0.0012(17) 0.0012(17) 0.0090(17)
C16 0.0221(17) 0.0136(15) 0.0114(15) 0.0000(13) 0.0008(14) 0.0066(14)
C17 0.0237(17) 0.0178(14) 0.0130(14) -0.0007(13) 0.0009(14) 0.0073(14)
C18 0.0250(17) 0.0211(15) 0.0149(15) -0.0009(14) 0.0004(14) 0.0102(14)
C19 0.024(2) 0.0244(18) 0.0158(18) -0.0027(16) 0.0000(17) 0.0092(17)
C20 0.024(2) 0.0267(19) 0.0171(18) -0.0033(17) 0.0013(17) 0.0063(17)
C21 0.025(2) 0.0236(18) 0.0172(18) -0.0018(16) 0.0017(17) 0.0056(17)
C22 0.0255(18) 0.0200(15) 0.0173(15) 0.0000(14) 0.0020(15) 0.0071(15)
C23 0.0309(19) 0.0211(17) 0.0241(17) 0.0028(15) 0.0040(17) 0.0077(16)
C24 0.0293(19) 0.0222(17) 0.0208(17) 0.0004(16) 0.0004(16) 0.0135(16)
C25 0.027(2) 0.0085(16) 0.0099(17) -0.0021(15) 0.0013(16) 0.0050(16)
C26 0.036(3) 0.011(3) 0.013(3) -0.004(2) -0.001(3) 0.005(3)
C27 0.022(2) 0.0102(18) 0.0155(18) -0.0030(16) 0.0003(17) 0.0038(17)
C28 0.024(2) 0.0124(18) 0.0174(19) -0.0030(17) -0.0002(18) 0.0051(17)
C29 0.023(2) 0.0150(19) 0.0171(19) -0.0041(17) 0.0010(18) 0.0049(18)
C30 0.022(2) 0.0131(18) 0.0148(18) -0.0030(16) 0.0012(17) 0.0050(17)

loop_
_atom_type_symbol
_atom_type_description
_atom_type_scat_dispersion_real
_atom_type_scat_dispersion_imag
_atom_type_scat_source
C C 0.0033 0.0016
;
International Tables for Crystallography
(Vol. C, Tables 4.2.6.8 and 6.1.1.4)
;
H H 0.0000 0.0000
;
International Tables for Crystallography
(Vol. C, Table 6.1.1.4)
;
O O 0.0106 0.0060
;
International Tables for Crystallography
(Vol. C, Tables 4.2.6.8 and 6.1.1.4)
;
Ru Ru -1.2594 0.8363
;
International Tables for Crystallography
(Vol. C, Tables 4.2.6.8 and 6.1.1.4)
;
F F 0.0171 0.0103
;
International Tables for Crystallography
(Vol. C, Tables 4.2.6.8 and 6.1.1.4)
;

loop_
_geom_angle_atom_site_label_1
_geom_angle_atom_site_label_2
_geom_angle_atom_site_label_3
_geom_angle
_geom_angle_site_symmetry_1
_geom_angle_site_symmetry_3
O2 Ru1 O4 89.80(17) 2_767 2_767
O2 Ru1 O1 179.26(16) 2_767 .
O4 Ru1 O1 89.64(17) 2_767 .
O2 Ru1 O3 90.92(16) 2_767 .
O4 Ru1 O3 179.00(18) 2_767 .
O1 Ru1 O3 89.64(17) . .
O2 Ru1 Ru1 89.14(13) 2_767 2_767
O4 Ru1 Ru1 89.57(13) 2_767 2_767
O1 Ru1 Ru1 90.38(13) . 2_767
O3 Ru1 Ru1 89.75(13) . 2_767
O2 Ru1 O5 85.89(17) 2_767 .
O4 Ru1 O5 90.72(17) 2_767 .
O1 Ru1 O5 94.60(16) . .
O3 Ru1 O5 90.02(16) . .
Ru1 Ru1 O5 175.02(12) 2_767 .
O7 Ru2 O9 89.45(17) 2_666 2_666
O7 Ru2 O8 91.29(17) 2_666 .
O9 Ru2 O8 179.16(18) 2_666 .
O7 Ru2 O6 178.90(15) 2_666 .
O9 Ru2 O6 89.48(17) 2_666 .
O8 Ru2 O6 89.78(17) . .
O7 Ru2 Ru2 89.51(13) 2_666 2_666
O9 Ru2 Ru2 90.20(12) 2_666 2_666
O8 Ru2 Ru2 89.40(12) . 2_666
O6 Ru2 Ru2 90.23(13) . 2_666
O7 Ru2 O10 89.36(17) 2_666 .
O9 Ru2 O10 92.95(16) 2_666 .
O8 Ru2 O10 87.46(16) . .
O6 Ru2 O10 90.96(17) . .
Ru2 Ru2 O10 176.64(11) 2_666 .
C1 O1 Ru1 115.9(4) . .
C1 O2 Ru1 118.3(4) . 2_767
C10 O3 Ru1 117.6(4) . .
C10 O4 Ru1 118.4(4) . 2_767
C12 O5 C15 105.7(5) . .
C12 O5 Ru1 117.4(4) . .
C15 O5 Ru1 117.9(4) . .
C16 O6 Ru2 116.4(4) . .
C16 O7 Ru2 117.5(4) . 2_666
C25 O8 Ru2 118.8(4) . .
C25 O9 Ru2 118.5(4) . 2_666
C27 O10 C30 105.2(5) . .
C27 O10 Ru2 115.1(3) . .
C30 O10 Ru2 115.9(4) . .
O2 C1 O1 126.2(6) . .
O2 C1 C2 116.2(6) . .
O1 C1 C2 117.6(5) . .
C3 C2 C7 118.0(6) . .
C3 C2 C1 120.7(5) . .
C7 C2 C1 121.3(6) . .
C4 C3 C2 120.3(6) . .
C4 C3 C9 119.5(6) . .
C2 C3 C9 120.2(6) . .
C5 C4 C3 120.5(6) . .
C5 C4 H4 119.7 . .
C3 C4 H4 119.7 . .
C4 C5 C6 119.6(6) . .
C4 C5 H5 120.2 . .
C6 C5 H5 120.2 . .
C7 C6 C5 119.9(6) . .
C7 C6 H6 120.1 . .
C5 C6 H6 120.1 . .
C6 C7 C2 121.7(6) . .
C6 C7 C8 118.3(6) . .
C2 C7 C8 120.0(6) . .
F2 C8 F3 106.6(5) . .
F2 C8 F1 106.2(6) . .
F3 C8 F1 106.2(5) . .
F2 C8 C7 113.1(5) . .
F3 C8 C7 111.7(6) . .
F1 C8 C7 112.5(5) . .
F6 C9 F4 106.8(6) . .
F6 C9 F5 105.9(5) . .
F4 C9 F5 106.7(5) . .
F6 C9 C3 113.2(6) . .
F4 C9 C3 112.1(5) . .
F5 C9 C3 111.6(6) . .
O4 C10 O3 124.6(6) . .
O4 C10 C11 117.7(5) . .
O3 C10 C11 117.7(5) . .
C10 C11 H9A 109.5 . .
C10 C11 H9B 109.5 . .
H9A C11 H9B 109.5 . .
C10 C11 H9C 109.5 . .
H9A C11 H9C 109.5 . .
H9B C11 H9C 109.5 . .
O5 C12 C13 105.6(5) . .
O5 C12 H10A 110.6 . .
C13 C12 H10A 110.6 . .
O5 C12 H10B 110.6 . .
C13 C12 H10B 110.6 . .
H10A C12 H10B 108.7 . .
C12 C13 C14 104.9(5) . .
C12 C13 H11A 110.8 . .
C14 C13 H11A 110.8 . .
C12 C13 H11B 110.8 . .
C14 C13 H11B 110.8 . .
H11A C13 H11B 108.9 . .
C15 C14 C13 103.9(5) . .
C15 C14 H12A 111.0 . .
C13 C14 H12A 111.0 . .
C15 C14 H12B 111.0 . .
C13 C14 H12B 111.0 . .
H12A C14 H12B 109.0 . .
O5 C15 C14 104.4(5) . .
O5 C15 H13A 110.9 . .
C14 C15 H13A 110.9 . .
O5 C15 H13B 110.9 . .
C14 C15 H13B 110.9 . .
H13A C15 H13B 108.9 . .
O6 C16 O7 126.3(7) . .
O6 C16 C17 117.5(6) . .
O7 C16 C17 116.2(6) . .
C22 C17 C18 117.8(7) . .
C22 C17 C16 120.8(6) . .
C18 C17 C16 121.4(6) . .
C19 C18 C17 120.5(7) . .
C19 C18 C24 118.7(6) . .
C17 C18 C24 120.8(7) . .
C18 C19 C20 120.3(7) . .
C18 C19 H12 119.9 . .
C20 C19 H12 119.9 . .
C21 C20 C19 120.3(7) . .
C21 C20 H22 119.8 . .
C19 C20 H22 119.8 . .
C22 C21 C20 119.7(7) . .
C22 C21 H17 120.1 . .
C20 C21 H17 120.1 . .
C21 C22 C17 121.3(7) . .
C21 C22 C23 118.1(6) . .
C17 C22 C23 120.6(7) . .
F11 C23 F10 107.5(6) . .
F11 C23 F12 106.5(6) . .
F10 C23 F12 104.5(5) . .
F11 C23 C22 113.8(6) . .
F10 C23 C22 110.9(6) . .
F12 C23 C22 113.1(6) . .
F7 C24 F8 106.2(5) . .
F7 C24 F9 106.7(6) . .
F8 C24 F9 106.4(5) . .
F7 C24 C18 111.8(5) . .
F8 C24 C18 112.4(6) . .
F9 C24 C18 112.9(6) . .
O9 C25 O8 123.1(5) . .
O9 C25 C26 119.0(5) . .
O8 C25 C26 118.0(5) . .
C25 C26 H20A 109.5 . .
C25 C26 H20B 109.5 . .
H20A C26 H20B 109.5 . .
C25 C26 H20C 109.5 . .
H20A C26 H20C 109.5 . .
H20B C26 H20C 109.5 . .
O10 C27 C28 103.7(5) . .
O10 C27 H21A 111.0 . .
C28 C27 H21A 111.0 . .
O10 C27 H21B 111.0 . .
C28 C27 H21B 111.0 . .
H21A C27 H21B 109.0 . .
C27 C28 C29 103.3(5) . .
C27 C28 H32A 111.1 . .
C29 C28 H32A 111.1 . .
C27 C28 H32B 111.1 . .
C29 C28 H32B 111.1 . .
H32A C28 H32B 109.1 . .
C30 C29 C28 103.6(5) . .
C30 C29 H31A 111.0 . .
C28 C29 H31A 111.0 . .
C30 C29 H31B 111.0 . .
C28 C29 H31B 111.0 . .
H31A C29 H31B 109.0 . .
O10 C30 C29 106.3(5) . .
O10 C30 H15A 110.5 . .
C29 C30 H15A 110.5 . .
O10 C30 H15B 110.5 . .
C29 C30 H15B 110.5 . .
H15A C30 H15B 108.7 . .

loop_
_geom_bond_atom_site_label_1
_geom_bond_atom_site_label_2
_geom_bond_distance
_geom_bond_site_symmetry_2
Ru1 O2 2.055(4) 2_767
Ru1 O4 2.066(4) 2_767
Ru1 O1 2.072(4) .
Ru1 O3 2.073(4) .
Ru1 Ru1 2.2636(14) 2_767
Ru1 O5 2.327(5) .
Ru2 O7 2.062(5) 2_666
Ru2 O9 2.063(4) 2_666
Ru2 O8 2.068(4) .
Ru2 O6 2.074(5) .
Ru2 Ru2 2.2637(15) 2_666
Ru2 O10 2.345(4) .
F1 C8 1.357(7) .
F2 C8 1.337(8) .
F3 C8 1.337(7) .
F4 C9 1.341(8) .
F5 C9 1.341(7) .
F6 C9 1.337(7) .
F7 C24 1.338(8) .
F8 C24 1.342(7) .
F9 C24 1.357(8) .
F10 C23 1.348(7) .
F11 C23 1.318(8) .
F12 C23 1.350(8) .
O1 C1 1.265(7) .
O2 C1 1.254(7) .
O2 Ru1 2.055(4) 2_767
O3 C10 1.269(7) .
O4 C10 1.259(7) .
O4 Ru1 2.066(4) 2_767
O5 C12 1.443(7) .
O5 C15 1.459(7) .
O6 C16 1.260(8) .
O7 C16 1.268(7) .
O7 Ru2 2.062(5) 2_666
O8 C25 1.285(7) .
O9 C25 1.274(7) .
O9 Ru2 2.062(4) 2_666
O10 C27 1.444(7) .
O10 C30 1.447(7) .
C1 C2 1.522(9) .
C2 C3 1.402(8) .
C2 C7 1.412(8) .
C3 C4 1.400(9) .
C3 C9 1.506(8) .
C4 C5 1.383(8) .
C4 H4 0.9500 .
C5 C6 1.406(9) .
C5 H5 0.9500 .
C6 C7 1.368(8) .
C6 H6 0.9500 .
C7 C8 1.513(9) .
C10 C11 1.513(8) .
C11 H9A 0.9800 .
C11 H9B 0.9800 .
C11 H9C 0.9800 .
C12 C13 1.527(8) .
C12 H10A 0.9900 .
C12 H10B 0.9900 .
C13 C14 1.548(9) .
C13 H11A 0.9900 .
C13 H11B 0.9900 .
C14 C15 1.509(8) .
C14 H12A 0.9900 .
C14 H12B 0.9900 .
C15 H13A 0.9900 .
C15 H13B 0.9900 .
C16 C17 1.513(9) .
C17 C22 1.402(9) .
C17 C18 1.410(9) .
C18 C19 1.372(9) .
C18 C24 1.497(9) .
C19 C20 1.387(9) .
C19 H12 0.9500 .
C20 C21 1.378(9) .
C20 H22 0.9500 .
C21 C22 1.375(9) .
C21 H17 0.9500 .
C22 C23 1.520(9) .
C25 C26 1.493(8) .
C26 H20A 0.9800 .
C26 H20B 0.9800 .
C26 H20C 0.9800 .
C27 C28 1.529(9) .
C27 H21A 0.9900 .
C27 H21B 0.9900 .
C28 C29 1.551(8) .
C28 H32A 0.9900 .
C28 H32B 0.9900 .
C29 C30 1.549(8) .
C29 H31A 0.9900 .
C29 H31B 0.9900 .
C30 H15A 0.9900 .
C30 H15B 0.9900 .

loop_
_geom_torsion_atom_site_label_1
_geom_torsion_atom_site_label_2
_geom_torsion_atom_site_label_3
_geom_torsion_atom_site_label_4
_geom_torsion
_geom_torsion_site_symmetry_1
Ru1 O2 C1 O1 -2.6(8) 2_767
Ru1 O2 C1 C2 179.0(4) 2_767
Ru1 O1 C1 O2 3.2(8) .
Ru1 O1 C1 C2 -178.4(4) .
O2 C1 C2 C3 -77.4(8) .
O1 C1 C2 C3 104.0(7) .
O2 C1 C2 C7 101.3(7) .
O1 C1 C2 C7 -77.3(8) .
C7 C2 C3 C4 0.4(9) .
C1 C2 C3 C4 179.1(6) .
C7 C2 C3 C9 -179.4(6) .
C1 C2 C3 C9 -0.7(9) .
C2 C3 C4 C5 -1.6(10) .
C9 C3 C4 C5 178.2(6) .
C3 C4 C5 C6 0.8(10) .
C4 C5 C6 C7 1.2(9) .
C5 C6 C7 C2 -2.4(9) .
C5 C6 C7 C8 176.7(6) .
C3 C2 C7 C6 1.7(9) .
C1 C2 C7 C6 -177.1(6) .
C3 C2 C7 C8 -177.5(6) .
C1 C2 C7 C8 3.7(9) .
C6 C7 C8 F2 -104.2(7) .
C2 C7 C8 F2 75.0(7) .
C6 C7 C8 F3 16.2(8) .
C2 C7 C8 F3 -164.7(6) .
C6 C7 C8 F1 135.5(6) .
C2 C7 C8 F1 -45.3(8) .
C4 C3 C9 F6 -112.0(7) .
C2 C3 C9 F6 67.8(8) .
C4 C3 C9 F4 127.1(6) .
C2 C3 C9 F4 -53.1(8) .
C4 C3 C9 F5 7.4(9) .
C2 C3 C9 F5 -172.8(5) .
Ru1 O4 C10 O3 1.7(9) 2_767
Ru1 O4 C10 C11 180.0(4) 2_767
Ru1 O3 C10 O4 -0.9(9) .
Ru1 O3 C10 C11 -179.1(4) .
C15 O5 C12 C13 -34.5(7) .
Ru1 O5 C12 C13 99.3(5) .
O5 C12 C13 C14 14.9(7) .
C12 C13 C14 C15 9.2(7) .
C12 O5 C15 C14 40.8(7) .
Ru1 O5 C15 C14 -92.8(5) .
C13 C14 C15 O5 -29.9(7) .
Ru2 O6 C16 O7 -1.6(8) .
Ru2 O6 C16 C17 177.9(4) .
Ru2 O7 C16 O6 0.4(8) 2_666
Ru2 O7 C16 C17 -179.1(4) 2_666
O6 C16 C17 C22 -104.4(7) .
O7 C16 C17 C22 75.2(8) .
O6 C16 C17 C18 76.7(8) .
O7 C16 C17 C18 -103.8(7) .
C22 C17 C18 C19 -2.4(10) .
C16 C17 C18 C19 176.6(6) .
C22 C17 C18 C24 175.7(6) .
C16 C17 C18 C24 -5.3(9) .
C17 C18 C19 C20 0.9(10) .
C24 C18 C19 C20 -177.3(6) .
C18 C19 C20 C21 1.5(10) .
C19 C20 C21 C22 -2.2(10) .
C20 C21 C22 C17 0.6(10) .
C20 C21 C22 C23 -177.2(6) .
C18 C17 C22 C21 1.7(10) .
C16 C17 C22 C21 -177.3(6) .
C18 C17 C22 C23 179.4(6) .
C16 C17 C22 C23 0.5(9) .
C21 C22 C23 F11 91.1(8) .
C17 C22 C23 F11 -86.7(8) .
C21 C22 C23 F10 -30.2(9) .
C17 C22 C23 F10 152.0(6) .
C21 C22 C23 F12 -147.2(6) .
C17 C22 C23 F12 35.0(9) .
C19 C18 C24 F7 101.4(7) .
C17 C18 C24 F7 -76.7(8) .
C19 C18 C24 F8 -18.0(9) .
C17 C18 C24 F8 163.9(6) .
C19 C18 C24 F9 -138.3(6) .
C17 C18 C24 F9 43.6(9) .
Ru2 O9 C25 O8 0.9(9) 2_666
Ru2 O9 C25 C26 -179.5(5) 2_666
Ru2 O8 C25 O9 -1.7(9) .
Ru2 O8 C25 C26 178.6(4) .
C30 O10 C27 C28 -43.7(6) .
Ru2 O10 C27 C28 85.1(5) .
O10 C27 C28 C29 35.1(6) .
C27 C28 C29 C30 -14.1(6) .
C27 O10 C30 C29 34.4(6) .
Ru2 O10 C30 C29 -93.9(5) .
C28 C29 C30 O10 -11.4(7) .
